data_7709242
loop_
_publ_author_name
'Mahato, Shreya'
'Mondal, Amit'
'Das, Mainak'
'Joshi, Mayank'
'Ray, Partha Pratim'
'Roy Choudhury, Angshuman'
'Reddy, C. Malla'
'Biswas, Bhaskar'

_publ_section_title
;
 &#x000D; De novo synthesis of hybrid d--f block metal complex salts for
 electronic charge transport applications
;
_journal_name_full 'Dalton Transactions'
_journal_paper_doi 10.1039/D1DT02722K
_journal_year 2022
_chemical_formula_moiety '2(C24 H16 N5 O3 Zn), Ce N6 O18'
_chemical_formula_sum 'C48 H32 Ce N16 O24 Zn2'
_chemical_formula_weight 1487.76
_space_group_crystal_system triclinic
_space_group_IT_number 2
_space_group_name_Hall '-P 1'
_space_group_name_H-M_alt 'P -1'
_atom_sites_solution_hydrogens geom
_audit_creation_date 2021-07-26
_audit_creation_method
;
Olex2 1.3
(compiled 2020.11.12 svn.r5f609507 for OlexSys, GUI svn.r6272)
;
_audit_update_record
;
2021-07-28 deposited with the CCDC.	2022-01-06 downloaded from the CCDC.
;
_cell_angle_alpha 77.466(7)
_cell_angle_beta 87.974(9)
_cell_angle_gamma 80.305(9)
_cell_formula_units_Z 1
_cell_length_a 10.6305(4)
_cell_length_b 11.1191(4)
_cell_length_c 12.8841(6)
_cell_measurement_reflns_used 4130
_cell_measurement_temperature 293
_cell_measurement_theta_max 27.5
_cell_measurement_theta_min 3.1
_cell_volume 1465.39(12)
_computing_cell_refinement
;
CrystalClear-SM Expert 2.0 r15 (Rigaku, 2011)
;
_computing_data_collection
;
CrystalClear-SM Expert 2.0 r15 (Rigaku, 2011)
;
_computing_data_reduction
;
CrystalClear-SM Expert 2.0 r15 (Rigaku, 2011)
;
_computing_molecular_graphics 'Olex2 1.3 (Dolomanov et al., 2009)'
_computing_publication_material 'Olex2 1.3 (Dolomanov et al., 2009)'
_computing_structure_refinement 'SHELXL 2018/3 (Sheldrick, 2015)'
_computing_structure_solution 'ShelXT (Sheldrick, 2015)'
_diffrn_ambient_temperature 293(2)
_diffrn_detector_area_resol_mean 13.6612
_diffrn_measured_fraction_theta_full 0.994
_diffrn_measured_fraction_theta_max 0.993
_diffrn_measurement_details
;
scan:
	Number of images: 629
	           Slice: -69.0000 - 119.7000
	     Image width: 0.3000
	        Exp time: 12.0000
	   Rotation axis: Omega
	           Omega: 0.0000
	             Chi: 54.0000
	             Phi: 0.0000
	             XTD: 49.8600
	          2theta: 29.8900
scan:
	Number of images: 629
	           Slice: -69.0000 - 119.7000
	     Image width: 0.3000
	        Exp time: 12.0000
	   Rotation axis: Omega
	           Omega: 0.0000
	             Chi: 54.0000
	             Phi: 120.0000
	             XTD: 49.8600
	          2theta: 29.8900
scan:
	Number of images: 629
	           Slice: -69.0000 - 119.7000
	     Image width: 0.3000
	        Exp time: 12.0000
	   Rotation axis: Omega
	           Omega: 0.0000
	             Chi: 54.0000
	             Phi: 240.0000
	             XTD: 49.8600
	          2theta: 29.8900
;
_diffrn_measurement_device
;
XtaLABmini: Fixed Chi 2 circle
;
_diffrn_measurement_device_type
;
Rigaku Mercury375R (2x2 bin mode)
;
_diffrn_measurement_method 'profile data from \w-scans'
_diffrn_measurement_specimen_support Fiber
_diffrn_radiation_type MoK\a
_diffrn_radiation_wavelength 0.71075
_diffrn_reflns_av_R_equivalents 0.0491
_diffrn_reflns_av_unetI/netI 0.0442
_diffrn_reflns_Laue_measured_fraction_full 0.994
_diffrn_reflns_Laue_measured_fraction_max 0.993
_diffrn_reflns_limit_h_max 13
_diffrn_reflns_limit_h_min -13
_diffrn_reflns_limit_k_max 14
_diffrn_reflns_limit_k_min -14
_diffrn_reflns_limit_l_max 16
_diffrn_reflns_limit_l_min -16
_diffrn_reflns_number 15751
_diffrn_reflns_point_group_measured_fraction_full 0.994
_diffrn_reflns_point_group_measured_fraction_max 0.993
_diffrn_reflns_theta_full 25.242
_diffrn_reflns_theta_max 27.491
_diffrn_reflns_theta_min 3.149
_exptl_absorpt_coefficient_mu 1.671
_exptl_absorpt_correction_T_max 1.000
_exptl_absorpt_correction_T_min 0.881
_exptl_absorpt_correction_type multi-scan
_exptl_absorpt_process_details 'Blessing 1995'
_exptl_crystal_colour 'metallic light brown'
_exptl_crystal_colour_lustre metallic
_exptl_crystal_colour_modifier light
_exptl_crystal_colour_primary brown
_exptl_crystal_density_diffrn 1.686
_exptl_crystal_description block
_exptl_crystal_F_000 742
_exptl_crystal_size_max 0.2
_exptl_crystal_size_mid 0.2
_exptl_crystal_size_min 0.2
_refine_diff_density_max 1.286
_refine_diff_density_min -0.784
_refine_diff_density_rms 0.089
_refine_ls_extinction_method none
_refine_ls_goodness_of_fit_ref 1.052
_refine_ls_hydrogen_treatment constr
_refine_ls_matrix_type full
_refine_ls_number_parameters 412
_refine_ls_number_reflns 6683
_refine_ls_number_restraints 0
_refine_ls_restrained_S_all 1.052
_refine_ls_R_factor_all 0.0486
_refine_ls_R_factor_gt 0.0449
_refine_ls_shift/su_max 0.001
_refine_ls_shift/su_mean 0.000
_refine_ls_structure_factor_coef Fsqd
_refine_ls_weighting_details 'w=1/[\s^2^(Fo^2^)+(0.0797P)^2^+0.5815P] where P=(Fo^2^+2Fc^2^)/3'
_refine_ls_weighting_scheme calc
_refine_ls_wR_factor_gt 0.1258
_refine_ls_wR_factor_ref 0.1315
_reflns_Friedel_coverage 0.000
_reflns_number_gt 6051
_reflns_number_total 6683
_reflns_threshold_expression 'I > 2\s(I)'
_cod_data_source_file d1dt02722k2.cif
_cod_data_source_block d-zn-1
_cod_depositor_comments
;

2024-10-30
Z value and formula fixed to values more according to usual
chemical conventions.                 miguel
;
_cod_original_formula_weight 743.88
_cod_original_formula_moiety 'C24 H16 N5 O3 Zn, Ce0.5 N3 O9'
_cod_original_formula_units_Z 2
_cod_original_formula_sum 'C24 H16 Ce0.50 N8 O12 Zn'
_cod_database_code 7709242
_shelx_shelxl_version_number 2018/3
_shelx_space_group_comment
;
The symmetry employed for this shelxl refinement is uniquely defined
by the following loop, which should always be used as a source of
symmetry information in preference to the above space-group names.
They are only intended as comments.
;
_olex2_refinement_description
;
1. Fixed Uiso
 At 1.2 times of:
  All C(H) groups
2.a Aromatic/amide H refined with riding coordinates:
 C1(H1), C2(H2), C3(H3), C6(H6), C7(H7), C10(H10), C11(H11), C12(H12),
 C13(H13), C14(H14), C15(H15), C18(H18), C19(H19), C22(H22), C23(H23), C24(H24)
;
_smtbx_masks_void_probe_radius 1.2
_smtbx_masks_void_truncation_radius 1.2
_olex2_submission_special_instructions 'No special instructions were received'

loop_
_space_group_symop_operation_xyz
'x, y, z'
'-x, -y, -z'

loop_
_atom_site_label
_atom_site_type_symbol
_atom_site_fract_x
_atom_site_fract_y
_atom_site_fract_z
_atom_site_U_iso_or_equiv
_atom_site_adp_type
_atom_site_occupancy
_atom_site_site_symmetry_order
_atom_site_calc_flag
_atom_site_refinement_flags_posn
_atom_site_refinement_flags_adp
_atom_site_refinement_flags_occupancy
_atom_site_disorder_assembly
_atom_site_disorder_group
C1 C 0.6834(6) 0.2844(5) 0.7703(4) 0.0908(16) Uani 1 1 d . . . . .
H1 H 0.760595 0.245635 0.747494 0.109 Uiso 1 1 calc R U . . .
C2 C 0.5791(8) 0.2199(6) 0.7833(5) 0.110(2) Uani 1 1 d . . . . .
H2 H 0.586886 0.140488 0.768990 0.132 Uiso 1 1 calc R U . . .
C3 C 0.4670(6) 0.2761(6) 0.8172(4) 0.100(2) Uani 1 1 d . . . . .
H3 H 0.396770 0.235004 0.826114 0.120 Uiso 1 1 calc R U . . .
C4 C 0.4556(4) 0.3956(5) 0.8390(3) 0.0759(13) Uani 1 1 d . . . . .
C5 C 0.5667(4) 0.4515(4) 0.8227(3) 0.0588(9) Uani 1 1 d . . . . .
C6 C 0.3448(5) 0.4611(7) 0.8791(4) 0.0954(19) Uani 1 1 d . . . . .
H6 H 0.271368 0.424902 0.890321 0.115 Uiso 1 1 calc R U . . .
C7 C 0.3430(4) 0.5725(7) 0.9011(4) 0.0973(19) Uani 1 1 d . . . . .
H7 H 0.268531 0.610998 0.928372 0.117 Uiso 1 1 calc R U . . .
C8 C 0.4496(4) 0.6350(5) 0.8849(3) 0.0738(12) Uani 1 1 d . . . . .
C9 C 0.5620(3) 0.5735(4) 0.8439(3) 0.0576(9) Uani 1 1 d . . . . .
C10 C 0.4530(6) 0.7494(5) 0.9048(4) 0.0905(17) Uani 1 1 d . . . . .
H10 H 0.380187 0.794180 0.928923 0.109 Uiso 1 1 calc R U . . .
C11 C 0.5628(7) 0.7987(5) 0.8897(4) 0.0925(17) Uani 1 1 d . . . . .
H11 H 0.565758 0.875953 0.905345 0.111 Uiso 1 1 calc R U . . .
C12 C 0.6696(5) 0.7336(4) 0.8509(3) 0.0722(11) Uani 1 1 d . . . . .
H12 H 0.743891 0.768542 0.840815 0.087 Uiso 1 1 calc R U . . .
C13 C 0.7530(3) 0.4979(4) 0.5347(3) 0.0568(8) Uani 1 1 d . . . . .
H13 H 0.704454 0.437506 0.566058 0.068 Uiso 1 1 calc R U . . .
C14 C 0.7549(4) 0.5323(4) 0.4238(3) 0.0627(9) Uani 1 1 d . . . . .
H14 H 0.710175 0.494349 0.382788 0.075 Uiso 1 1 calc R U . . .
C15 C 0.8232(4) 0.6221(4) 0.3770(3) 0.0602(9) Uani 1 1 d . . . . .
H15 H 0.823879 0.647790 0.303377 0.072 Uiso 1 1 calc R U . . .
C16 C 0.8927(3) 0.6762(3) 0.4397(3) 0.0517(7) Uani 1 1 d . . . . .
C17 C 0.8872(3) 0.6340(3) 0.5504(3) 0.0464(7) Uani 1 1 d . . . . .
C18 C 0.9680(4) 0.7694(4) 0.3977(3) 0.0624(9) Uani 1 1 d . . . . .
H18 H 0.970523 0.798832 0.324459 0.075 Uiso 1 1 calc R U . . .
C19 C 1.0349(4) 0.8158(4) 0.4602(3) 0.0659(10) Uani 1 1 d . . . . .
H19 H 1.083503 0.876563 0.429826 0.079 Uiso 1 1 calc R U . . .
C20 C 1.0337(3) 0.7742(3) 0.5732(3) 0.0548(8) Uani 1 1 d . . . . .
C21 C 0.9577(3) 0.6844(3) 0.6184(3) 0.0478(7) Uani 1 1 d . . . . .
C22 C 1.1022(4) 0.8182(4) 0.6427(4) 0.0695(11) Uani 1 1 d . . . . .
H22 H 1.154010 0.877451 0.615932 0.083 Uiso 1 1 calc R U . . .
C23 C 1.0943(4) 0.7757(4) 0.7488(4) 0.0767(12) Uani 1 1 d . . . . .
H23 H 1.141282 0.804335 0.795137 0.092 Uiso 1 1 calc R U . . .
C24 C 1.0144(4) 0.6878(4) 0.7882(4) 0.0689(10) Uani 1 1 d . . . . .
H24 H 1.007941 0.659949 0.861391 0.083 Uiso 1 1 calc R U . . .
N5 N 0.9862(4) 0.3595(4) 0.9018(3) 0.0744(9) Uani 1 1 d . . . . .
N2 N 0.6771(3) 0.3954(3) 0.7884(3) 0.0656(8) Uani 1 1 d . . . . .
N1 N 0.6704(3) 0.6240(3) 0.8278(2) 0.0557(7) Uani 1 1 d . . . . .
N4 N 0.8157(2) 0.5458(3) 0.5970(2) 0.0489(6) Uani 1 1 d . . . . .
N3 N 0.9481(3) 0.6434(3) 0.7245(2) 0.0560(7) Uani 1 1 d . . . . .
O1 O 0.9700(4) 0.3609(3) 0.8063(2) 0.0868(9) Uani 1 1 d . . . . .
O2 O 0.9081(4) 0.4397(4) 0.9379(3) 0.0940(11) Uani 1 1 d . . . . .
O3 O 1.0771(4) 0.2969(5) 0.9530(4) 0.1140(14) Uani 1 1 d . . . . .
Zn1 Zn 0.81883(4) 0.51368(4) 0.76339(3) 0.05612(13) Uani 1 1 d . . . . .
N9 N 0.7244(2) 0.9630(3) 0.6353(2) 0.0500(6) Uani 1 1 d . . . . .
N10 N 0.4842(3) 0.7334(3) 0.5560(3) 0.0554(7) Uani 1 1 d . . . . .
N11 N 0.6593(3) 0.9639(3) 0.3148(3) 0.0594(7) Uani 1 1 d . . . . .
O4 O 0.7355(2) 0.9536(3) 0.5399(2) 0.0634(6) Uani 1 1 d . . . . .
O5 O 0.6116(2) 0.9789(3) 0.6698(2) 0.0612(6) Uani 1 1 d . . . . .
O6 O 0.8149(3) 0.9541(3) 0.6921(2) 0.0727(8) Uani 1 1 d . . . . .
O7 O 0.4052(3) 0.8107(3) 0.4926(3) 0.0664(7) Uani 1 1 d . . . . .
O8 O 0.5720(3) 0.7789(3) 0.5898(2) 0.0676(7) Uani 1 1 d . . . . .
O9 O 0.4767(3) 0.6240(3) 0.5827(3) 0.0817(9) Uani 1 1 d . . . . .
O10 O 0.6196(3) 0.8748(3) 0.3775(3) 0.0712(7) Uani 1 1 d . . . . .
O11 O 0.6320(3) 1.0694(3) 0.3399(2) 0.0665(7) Uani 1 1 d . . . . .
O12 O 0.7200(3) 0.9493(4) 0.2363(3) 0.0961(11) Uani 1 1 d . . . . .
Ce1 Ce 0.500000 1.000000 0.500000 0.04154(10) Uani 1 2 d S . P . .

loop_
_atom_site_aniso_label
_atom_site_aniso_U_11
_atom_site_aniso_U_22
_atom_site_aniso_U_33
_atom_site_aniso_U_23
_atom_site_aniso_U_13
_atom_site_aniso_U_12
C1 0.126(4) 0.082(3) 0.082(3) -0.037(3) 0.037(3) -0.049(3)
C2 0.163(7) 0.113(5) 0.085(4) -0.043(3) 0.025(4) -0.086(5)
C3 0.122(5) 0.137(5) 0.062(3) -0.017(3) 0.003(3) -0.088(4)
C4 0.070(3) 0.117(4) 0.0477(19) -0.007(2) -0.0037(17) -0.047(3)
C5 0.058(2) 0.081(2) 0.0395(16) -0.0068(16) 0.0017(14) -0.0255(18)
C6 0.053(2) 0.165(6) 0.062(3) 0.005(3) -0.007(2) -0.037(3)
C7 0.048(2) 0.153(6) 0.068(3) 0.009(3) 0.0015(19) 0.008(3)
C8 0.060(2) 0.099(3) 0.0454(19) 0.007(2) -0.0002(16) 0.004(2)
C9 0.0497(18) 0.079(2) 0.0379(16) -0.0014(15) -0.0021(13) -0.0061(17)
C10 0.103(4) 0.082(3) 0.061(3) 0.004(2) 0.012(2) 0.031(3)
C11 0.136(5) 0.059(2) 0.069(3) -0.006(2) 0.019(3) 0.006(3)
C12 0.100(3) 0.055(2) 0.059(2) -0.0054(17) 0.014(2) -0.014(2)
C13 0.0492(18) 0.062(2) 0.065(2) -0.0191(16) 0.0065(15) -0.0195(15)
C14 0.056(2) 0.082(3) 0.058(2) -0.0266(18) 0.0039(16) -0.0188(18)
C15 0.057(2) 0.077(2) 0.0485(18) -0.0206(17) 0.0062(15) -0.0094(18)
C16 0.0447(16) 0.0514(17) 0.0565(18) -0.0101(14) 0.0122(14) -0.0056(14)
C17 0.0337(14) 0.0494(16) 0.0564(18) -0.0127(14) 0.0096(12) -0.0085(12)
C18 0.055(2) 0.065(2) 0.065(2) -0.0088(17) 0.0186(17) -0.0143(17)
C19 0.053(2) 0.063(2) 0.081(3) -0.0073(19) 0.0206(18) -0.0226(17)
C20 0.0367(15) 0.0536(18) 0.075(2) -0.0144(16) 0.0050(15) -0.0106(13)
C21 0.0365(14) 0.0473(16) 0.0585(18) -0.0095(14) 0.0035(13) -0.0069(12)
C22 0.050(2) 0.065(2) 0.098(3) -0.013(2) -0.006(2) -0.0236(18)
C23 0.063(2) 0.074(3) 0.097(3) -0.016(2) -0.025(2) -0.022(2)
C24 0.068(2) 0.075(3) 0.067(2) -0.0107(19) -0.0139(19) -0.021(2)
N5 0.068(2) 0.084(2) 0.069(2) -0.0119(18) 0.0069(17) -0.0118(19)
N2 0.076(2) 0.074(2) 0.0565(17) -0.0178(15) 0.0158(15) -0.0356(17)
N1 0.0631(17) 0.0574(16) 0.0436(14) -0.0033(12) 0.0064(12) -0.0125(14)
N4 0.0425(13) 0.0498(14) 0.0573(16) -0.0156(12) 0.0091(11) -0.0122(11)
N3 0.0476(15) 0.0641(18) 0.0585(17) -0.0111(14) -0.0007(13) -0.0177(13)
O1 0.099(2) 0.097(2) 0.0590(18) -0.0138(16) 0.0196(16) -0.0089(19)
O2 0.087(2) 0.114(3) 0.077(2) -0.031(2) 0.0045(18) 0.007(2)
O3 0.088(3) 0.117(3) 0.122(3) -0.011(3) -0.020(2) 0.009(2)
Zn1 0.0554(2) 0.0601(3) 0.0556(2) -0.01264(19) 0.01291(18) -0.0200(2)
N9 0.0406(13) 0.0506(15) 0.0575(16) -0.0046(12) -0.0053(11) -0.0120(11)
N10 0.0504(15) 0.0440(14) 0.0716(19) -0.0074(13) 0.0012(13) -0.0141(12)
N11 0.0459(15) 0.073(2) 0.0618(18) -0.0194(15) 0.0097(13) -0.0131(14)
O4 0.0507(13) 0.0713(17) 0.0681(17) -0.0135(13) -0.0008(12) -0.0111(12)
O5 0.0495(13) 0.0739(17) 0.0608(15) -0.0132(13) -0.0019(11) -0.0133(12)
O6 0.0505(14) 0.092(2) 0.0725(17) -0.0018(15) -0.0201(13) -0.0193(14)
O7 0.0590(15) 0.0585(15) 0.0833(19) -0.0126(14) -0.0084(14) -0.0157(13)
O8 0.0643(16) 0.0552(14) 0.0829(19) -0.0085(13) -0.0087(14) -0.0149(12)
O9 0.082(2) 0.0446(14) 0.118(3) -0.0069(15) -0.0023(18) -0.0229(14)
O10 0.0630(16) 0.0702(18) 0.084(2) -0.0256(15) 0.0094(14) -0.0104(14)
O11 0.0602(15) 0.0741(18) 0.0689(16) -0.0161(14) 0.0059(13) -0.0221(13)
O12 0.090(2) 0.125(3) 0.078(2) -0.037(2) 0.0373(18) -0.019(2)
Ce1 0.03522(14) 0.04081(15) 0.04984(16) -0.00944(10) 0.00048(10) -0.01027(9)

loop_
_atom_type_symbol
_atom_type_description
_atom_type_scat_dispersion_real
_atom_type_scat_dispersion_imag
_atom_type_scat_source
C C 0.0033 0.0016 'International Tables Vol C Tables 4.2.6.8 and 6.1.1.4'
H H 0.0000 0.0000 'International Tables Vol C Tables 4.2.6.8 and 6.1.1.4'
Ce Ce -0.2486 2.6331 'International Tables Vol C Tables 4.2.6.8 and 6.1.1.4'
N N 0.0061 0.0033 'International Tables Vol C Tables 4.2.6.8 and 6.1.1.4'
O O 0.0106 0.0060 'International Tables Vol C Tables 4.2.6.8 and 6.1.1.4'
Zn Zn 0.2839 1.4301 'International Tables Vol C Tables 4.2.6.8 and 6.1.1.4'

loop_
_geom_angle_atom_site_label_1
_geom_angle_atom_site_label_2
_geom_angle_atom_site_label_3
_geom_angle
_geom_angle_site_symmetry_1
_geom_angle_site_symmetry_3
_geom_angle_publ_flag
C2 C1 H1 118.4 . . ?
N2 C1 H1 118.4 . . ?
N2 C1 C2 123.2(6) . . ?
C1 C2 H2 120.8 . . ?
C3 C2 C1 118.4(5) . . ?
C3 C2 H2 120.8 . . ?
C2 C3 H3 119.6 . . ?
C2 C3 C4 120.7(5) . . ?
C4 C3 H3 119.6 . . ?
C3 C4 C5 115.9(5) . . ?
C3 C4 C6 125.6(5) . . ?
C5 C4 C6 118.5(5) . . ?
C4 C5 C9 118.9(4) . . ?
N2 C5 C4 122.9(4) . . ?
N2 C5 C9 118.2(3) . . ?
C4 C6 H6 119.1 . . ?
C7 C6 C4 121.9(5) . . ?
C7 C6 H6 119.1 . . ?
C6 C7 H7 118.6 . . ?
C6 C7 C8 122.7(5) . . ?
C8 C7 H7 118.6 . . ?
C7 C8 C9 117.3(5) . . ?
C10 C8 C7 125.4(5) . . ?
C10 C8 C9 117.3(5) . . ?
C8 C9 C5 120.7(4) . . ?
N1 C9 C5 117.3(3) . . ?
N1 C9 C8 122.0(4) . . ?
C8 C10 H10 119.9 . . ?
C8 C10 C11 120.2(5) . . ?
C11 C10 H10 119.9 . . ?
C10 C11 H11 120.1 . . ?
C10 C11 C12 119.7(5) . . ?
C12 C11 H11 120.1 . . ?
C11 C12 H12 118.8 . . ?
N1 C12 C11 122.4(5) . . ?
N1 C12 H12 118.8 . . ?
C14 C13 H13 118.1 . . ?
N4 C13 H13 118.1 . . ?
N4 C13 C14 123.8(3) . . ?
C13 C14 H14 120.6 . . ?
C15 C14 C13 118.7(3) . . ?
C15 C14 H14 120.6 . . ?
C14 C15 H15 120.0 . . ?
C14 C15 C16 120.0(3) . . ?
C16 C15 H15 120.0 . . ?
C15 C16 C17 117.3(3) . . ?
C15 C16 C18 123.9(4) . . ?
C17 C16 C18 118.9(3) . . ?
C16 C17 C21 119.8(3) . . ?
N4 C17 C16 122.4(3) . . ?
N4 C17 C21 117.8(3) . . ?
C16 C18 H18 119.1 . . ?
C19 C18 C16 121.7(4) . . ?
C19 C18 H18 119.1 . . ?
C18 C19 H19 119.3 . . ?
C18 C19 C20 121.3(3) . . ?
C20 C19 H19 119.3 . . ?
C21 C20 C19 118.9(3) . . ?
C22 C20 C19 124.1(4) . . ?
C22 C20 C21 117.0(4) . . ?
C20 C21 C17 119.4(3) . . ?
N3 C21 C17 118.1(3) . . ?
N3 C21 C20 122.5(3) . . ?
C20 C22 H22 119.8 . . ?
C23 C22 C20 120.5(4) . . ?
C23 C22 H22 119.8 . . ?
C22 C23 H23 120.4 . . ?
C22 C23 C24 119.3(4) . . ?
C24 C23 H23 120.4 . . ?
C23 C24 H24 119.0 . . ?
N3 C24 C23 122.0(4) . . ?
N3 C24 H24 119.0 . . ?
O1 N5 O2 114.2(4) . . ?
O3 N5 O1 123.1(4) . . ?
O3 N5 O2 122.2(4) . . ?
C1 N2 C5 118.9(4) . . ?
C1 N2 Zn1 129.0(4) . . ?
C5 N2 Zn1 112.0(3) . . ?
C9 N1 Zn1 113.3(3) . . ?
C12 N1 C9 118.3(4) . . ?
C12 N1 Zn1 128.4(3) . . ?
C13 N4 C17 117.8(3) . . ?
C13 N4 Zn1 129.7(2) . . ?
C17 N4 Zn1 112.5(2) . . ?
C21 N3 Zn1 111.9(2) . . ?
C24 N3 C21 118.7(3) . . ?
C24 N3 Zn1 129.4(3) . . ?
N5 O1 Zn1 102.0(3) . . ?
N5 O2 Zn1 88.4(3) . . ?
N2 Zn1 O2 94.87(14) . . ?
N1 Zn1 N2 78.93(13) . . ?
N1 Zn1 N4 113.90(11) . . ?
N1 Zn1 N3 99.29(12) . . ?
N1 Zn1 O1 142.38(12) . . ?
N1 Zn1 O2 88.58(12) . . ?
N4 Zn1 N2 95.68(12) . . ?
N4 Zn1 N3 79.61(11) . . ?
N4 Zn1 O1 103.36(11) . . ?
N4 Zn1 O2 156.64(11) . . ?
N3 Zn1 N2 173.87(13) . . ?
N3 Zn1 O2 90.94(13) . . ?
O1 Zn1 N2 92.83(15) . . ?
O1 Zn1 N3 92.09(13) . . ?
O1 Zn1 O2 55.29(12) . . ?
O4 N9 O5 115.6(3) . . ?
O4 N9 Ce1 58.91(16) . . ?
O5 N9 Ce1 56.90(16) . . ?
O6 N9 O4 122.9(3) . . ?
O6 N9 O5 121.5(3) . . ?
O6 N9 Ce1 176.5(3) . . ?
O7 N10 Ce1 58.19(16) . . ?
O8 N10 O7 115.4(3) . . ?
O8 N10 Ce1 57.26(17) . . ?
O9 N10 O7 122.7(3) . . ?
O9 N10 O8 121.9(3) . . ?
O9 N10 Ce1 177.7(3) . . ?
O10 N11 O11 115.7(3) . . ?
O10 N11 Ce1 57.74(18) . . ?
O11 N11 Ce1 58.06(17) . . ?
O12 N11 O10 121.9(4) . . ?
O12 N11 O11 122.4(4) . . ?
O12 N11 Ce1 177.2(3) . . ?
N9 O4 Ce1 95.80(18) . . ?
N9 O5 Ce1 97.8(2) . . ?
N10 O7 Ce1 96.27(19) . . ?
N10 O8 Ce1 97.4(2) . . ?
N11 O10 Ce1 97.1(2) . . ?
N11 O11 Ce1 96.5(2) . . ?
O4 Ce1 O4 180.00(13) . 2_676 ?
O5 Ce1 O4 129.47(9) 2_676 . ?
O5 Ce1 O4 129.47(9) . 2_676 ?
O5 Ce1 O4 50.53(9) . . ?
O5 Ce1 O4 50.53(9) 2_676 2_676 ?
O5 Ce1 O5 180.0 2_676 . ?
O5 Ce1 O7 67.52(10) . 2_676 ?
O5 Ce1 O7 112.48(10) 2_676 2_676 ?
O5 Ce1 O7 67.52(10) 2_676 . ?
O5 Ce1 O7 112.48(10) . . ?
O5 Ce1 O8 112.79(10) 2_676 . ?
O5 Ce1 O8 67.21(10) . . ?
O5 Ce1 O8 67.21(10) 2_676 2_676 ?
O5 Ce1 O8 112.79(10) . 2_676 ?
O5 Ce1 O10 66.24(10) 2_676 . ?
O5 Ce1 O10 113.76(10) 2_676 2_676 ?
O5 Ce1 O10 113.76(10) . . ?
O5 Ce1 O10 66.24(10) . 2_676 ?
O5 Ce1 O11 66.87(9) 2_676 . ?
O5 Ce1 O11 66.87(9) . 2_676 ?
O5 Ce1 O11 113.13(9) . . ?
O5 Ce1 O11 113.13(9) 2_676 2_676 ?
O7 Ce1 O4 66.26(9) . 2_676 ?
O7 Ce1 O4 66.26(9) 2_676 . ?
O7 Ce1 O4 113.74(9) . . ?
O7 Ce1 O4 113.74(9) 2_676 2_676 ?
O7 Ce1 O7 180.0 . 2_676 ?
O7 Ce1 O10 67.59(10) . . ?
O7 Ce1 O10 112.41(10) 2_676 . ?
O7 Ce1 O10 67.59(10) 2_676 2_676 ?
O7 Ce1 O10 112.41(10) . 2_676 ?
O7 Ce1 O11 113.23(10) . . ?
O7 Ce1 O11 66.77(10) . 2_676 ?
O7 Ce1 O11 66.77(10) 2_676 . ?
O7 Ce1 O11 113.23(10) 2_676 2_676 ?
O8 Ce1 O4 67.54(9) . . ?
O8 Ce1 O4 112.46(9) . 2_676 ?
O8 Ce1 O4 67.54(9) 2_676 2_676 ?
O8 Ce1 O4 112.46(9) 2_676 . ?
O8 Ce1 O7 129.10(9) . 2_676 ?
O8 Ce1 O7 50.90(9) 2_676 2_676 ?
O8 Ce1 O7 50.90(9) . . ?
O8 Ce1 O7 129.10(9) 2_676 . ?
O8 Ce1 O8 180.0 2_676 . ?
O8 Ce1 O10 112.37(10) . 2_676 ?
O8 Ce1 O10 67.63(10) . . ?
O8 Ce1 O10 112.37(10) 2_676 . ?
O8 Ce1 O10 67.63(10) 2_676 2_676 ?
O8 Ce1 O11 112.65(10) . . ?
O8 Ce1 O11 67.35(10) . 2_676 ?
O8 Ce1 O11 67.35(10) 2_676 . ?
O8 Ce1 O11 112.65(10) 2_676 2_676 ?
O10 Ce1 O4 68.61(9) . . ?
O10 Ce1 O4 68.61(9) 2_676 2_676 ?
O10 Ce1 O4 111.39(9) . 2_676 ?
O10 Ce1 O4 111.39(9) 2_676 . ?
O10 Ce1 O10 180.00(10) 2_676 . ?
O10 Ce1 O11 50.53(10) 2_676 2_676 ?
O10 Ce1 O11 50.53(10) . . ?
O10 Ce1 O11 129.47(10) 2_676 . ?
O10 Ce1 O11 129.47(10) . 2_676 ?
O11 Ce1 O4 112.52(9) 2_676 . ?
O11 Ce1 O4 67.48(9) . . ?
O11 Ce1 O4 112.52(9) . 2_676 ?
O11 Ce1 O4 67.48(9) 2_676 2_676 ?
O11 Ce1 O11 180.00(10) . 2_676 ?

loop_
_geom_bond_atom_site_label_1
_geom_bond_atom_site_label_2
_geom_bond_distance
_geom_bond_site_symmetry_2
_geom_bond_publ_flag
C1 H1 0.9300 . ?
C1 C2 1.405(8) . ?
C1 N2 1.296(6) . ?
C2 H2 0.9300 . ?
C2 C3 1.354(9) . ?
C3 H3 0.9300 . ?
C3 C4 1.402(8) . ?
C4 C5 1.414(5) . ?
C4 C6 1.420(8) . ?
C5 C9 1.432(6) . ?
C5 N2 1.341(5) . ?
C6 H6 0.9300 . ?
C6 C7 1.325(9) . ?
C7 H7 0.9300 . ?
C7 C8 1.413(8) . ?
C8 C9 1.419(5) . ?
C8 C10 1.357(8) . ?
C9 N1 1.355(5) . ?
C10 H10 0.9300 . ?
C10 C11 1.362(9) . ?
C11 H11 0.9300 . ?
C11 C12 1.379(7) . ?
C12 H12 0.9300 . ?
C12 N1 1.315(5) . ?
C13 H13 0.9300 . ?
C13 C14 1.397(5) . ?
C13 N4 1.310(4) . ?
C14 H14 0.9300 . ?
C14 C15 1.356(6) . ?
C15 H15 0.9300 . ?
C15 C16 1.401(5) . ?
C16 C17 1.404(5) . ?
C16 C18 1.419(5) . ?
C17 C21 1.431(5) . ?
C17 N4 1.365(4) . ?
C18 H18 0.9300 . ?
C18 C19 1.329(6) . ?
C19 H19 0.9300 . ?
C19 C20 1.428(6) . ?
C20 C21 1.405(5) . ?
C20 C22 1.389(5) . ?
C21 N3 1.350(5) . ?
C22 H22 0.9300 . ?
C22 C23 1.351(7) . ?
C23 H23 0.9300 . ?
C23 C24 1.403(6) . ?
C24 H24 0.9300 . ?
C24 N3 1.323(5) . ?
N5 O1 1.244(5) . ?
N5 O2 1.266(5) . ?
N5 O3 1.214(5) . ?
N2 Zn1 2.134(3) . ?
N1 Zn1 2.093(3) . ?
N4 Zn1 2.095(3) . ?
N3 Zn1 2.127(3) . ?
O1 Zn1 2.124(4) . ?
O2 Zn1 2.392(4) . ?
N9 O4 1.256(4) . ?
N9 O5 1.262(4) . ?
N9 O6 1.207(4) . ?
N9 Ce1 2.924(3) . ?
N10 O7 1.269(4) . ?
N10 O8 1.265(4) . ?
N10 O9 1.206(4) . ?
N10 Ce1 2.927(3) . ?
N11 O10 1.258(4) . ?
N11 O11 1.268(4) . ?
N11 O12 1.206(4) . ?
N11 Ce1 2.937(3) . ?
O4 Ce1 2.517(3) . ?
O5 Ce1 2.472(3) . ?
O7 Ce1 2.502(3) . ?
O8 Ce1 2.482(3) . ?
O10 Ce1 2.502(3) . ?
O11 Ce1 2.508(3) . ?

loop_
_geom_torsion_atom_site_label_1
_geom_torsion_atom_site_label_2
_geom_torsion_atom_site_label_3
_geom_torsion_atom_site_label_4
_geom_torsion
_geom_torsion_site_symmetry_1
_geom_torsion_site_symmetry_2
_geom_torsion_site_symmetry_3
_geom_torsion_site_symmetry_4
_geom_torsion_publ_flag
C1 C2 C3 C4 -0.2(9) . . . . ?
C2 C1 N2 C5 0.9(8) . . . . ?
C2 C1 N2 Zn1 -175.3(4) . . . . ?
C2 C3 C4 C5 0.4(7) . . . . ?
C2 C3 C4 C6 -177.1(5) . . . . ?
C3 C4 C5 C9 -179.7(4) . . . . ?
C3 C4 C5 N2 0.1(6) . . . . ?
C3 C4 C6 C7 177.7(5) . . . . ?
C4 C5 C9 C8 2.7(5) . . . . ?
C4 C5 C9 N1 179.8(3) . . . . ?
C4 C5 N2 C1 -0.8(6) . . . . ?
C4 C5 N2 Zn1 176.1(3) . . . . ?
C4 C6 C7 C8 1.0(8) . . . . ?
C5 C4 C6 C7 0.2(7) . . . . ?
C5 C9 N1 C12 -177.2(3) . . . . ?
C5 C9 N1 Zn1 4.3(4) . . . . ?
C6 C4 C5 C9 -2.0(6) . . . . ?
C6 C4 C5 N2 177.8(4) . . . . ?
C6 C7 C8 C9 -0.4(7) . . . . ?
C6 C7 C8 C10 179.3(5) . . . . ?
C7 C8 C9 C5 -1.5(5) . . . . ?
C7 C8 C9 N1 -178.5(3) . . . . ?
C7 C8 C10 C11 177.7(4) . . . . ?
C8 C9 N1 C12 -0.2(5) . . . . ?
C8 C9 N1 Zn1 -178.7(3) . . . . ?
C8 C10 C11 C12 1.9(7) . . . . ?
C9 C5 N2 C1 179.1(4) . . . . ?
C9 C5 N2 Zn1 -4.1(4) . . . . ?
C9 C8 C10 C11 -2.7(6) . . . . ?
C10 C8 C9 C5 178.8(3) . . . . ?
C10 C8 C9 N1 1.8(5) . . . . ?
C10 C11 C12 N1 -0.1(7) . . . . ?
C11 C12 N1 C9 -0.7(6) . . . . ?
C11 C12 N1 Zn1 177.5(3) . . . . ?
C13 C14 C15 C16 1.6(6) . . . . ?
C14 C13 N4 C17 -0.3(5) . . . . ?
C14 C13 N4 Zn1 176.8(3) . . . . ?
C14 C15 C16 C17 -0.4(5) . . . . ?
C14 C15 C16 C18 179.2(4) . . . . ?
C15 C16 C17 C21 179.1(3) . . . . ?
C15 C16 C17 N4 -1.3(5) . . . . ?
C15 C16 C18 C19 -178.3(4) . . . . ?
C16 C17 C21 C20 -1.2(5) . . . . ?
C16 C17 C21 N3 178.7(3) . . . . ?
C16 C17 N4 C13 1.6(5) . . . . ?
C16 C17 N4 Zn1 -175.9(2) . . . . ?
C16 C18 C19 C20 -0.3(6) . . . . ?
C17 C16 C18 C19 1.3(6) . . . . ?
C17 C21 N3 C24 178.9(3) . . . . ?
C17 C21 N3 Zn1 -2.2(4) . . . . ?
C18 C16 C17 C21 -0.5(5) . . . . ?
C18 C16 C17 N4 179.1(3) . . . . ?
C18 C19 C20 C21 -1.4(6) . . . . ?
C18 C19 C20 C22 179.5(4) . . . . ?
C19 C20 C21 C17 2.1(5) . . . . ?
C19 C20 C21 N3 -177.7(3) . . . . ?
C19 C20 C22 C23 178.9(4) . . . . ?
C20 C21 N3 C24 -1.2(5) . . . . ?
C20 C21 N3 Zn1 177.6(3) . . . . ?
C20 C22 C23 C24 -1.0(7) . . . . ?
C21 C17 N4 C13 -178.8(3) . . . . ?
C21 C17 N4 Zn1 3.7(3) . . . . ?
C21 C20 C22 C23 -0.3(6) . . . . ?
C22 C20 C21 C17 -178.7(3) . . . . ?
C22 C20 C21 N3 1.5(5) . . . . ?
C22 C23 C24 N3 1.2(7) . . . . ?
C23 C24 N3 C21 -0.1(6) . . . . ?
C23 C24 N3 Zn1 -178.7(3) . . . . ?
N2 C1 C2 C3 -0.5(9) . . . . ?
N2 C5 C9 C8 -177.1(3) . . . . ?
N2 C5 C9 N1 0.0(5) . . . . ?
N4 C13 C14 C15 -1.4(6) . . . . ?
N4 C17 C21 C20 179.2(3) . . . . ?
N4 C17 C21 N3 -1.0(4) . . . . ?
O1 N5 O2 Zn1 -2.7(4) . . . . ?
O2 N5 O1 Zn1 3.2(4) . . . . ?
O3 N5 O1 Zn1 -168.9(4) . . . . ?
O3 N5 O2 Zn1 169.4(4) . . . . ?
O4 N9 O5 Ce1 -5.7(3) . . . . ?
O5 N9 O4 Ce1 5.6(3) . . . . ?
O6 N9 O4 Ce1 -176.5(3) . . . . ?
O6 N9 O5 Ce1 176.3(3) . . . . ?
O7 N10 O8 Ce1 2.4(3) . . . . ?
O8 N10 O7 Ce1 -2.4(3) . . . . ?
O9 N10 O7 Ce1 177.5(3) . . . . ?
O9 N10 O8 Ce1 -177.5(3) . . . . ?
O10 N11 O11 Ce1 -3.7(3) . . . . ?
O11 N11 O10 Ce1 3.7(3) . . . . ?
O12 N11 O10 Ce1 -176.7(3) . . . . ?
O12 N11 O11 Ce1 176.7(3) . . . . ?

loop_
_smtbx_masks_void_nr
_smtbx_masks_void_average_x
_smtbx_masks_void_average_y
_smtbx_masks_void_average_z
_smtbx_masks_void_volume
_smtbx_masks_void_count_electrons
_smtbx_masks_void_content
1 -0.660 0.000 0.000 168.9 29.7 '2 water'
